data_1575558
loop_
_publ_author_name
'Liu, Hao'
'Scott, Harrison M.'
'Lin, Binzhou'
'Huang, Xiaolong'
'Smith, Mark D.'
'Shimizu, Ken D.'

_publ_section_title
;
 Solvent attenuation of dispersion interactions quantified in polar and
 nonpolar media using rigid CH-&#x3c0; balances.
;
_journal_issue 38
_journal_name_full 'Chemical science'
_journal_page_first 17772
_journal_page_last 17778
_journal_paper_doi 10.1039/d5sc02852c
_journal_volume 16
_journal_year 2025
_chemical_absolute_configuration unk
_chemical_formula_moiety 'C31 H20 F N O2'
_chemical_formula_sum 'C31 H20 F N O2'
_chemical_formula_weight 457.48
_space_group_crystal_system tetragonal
_space_group_IT_number 82
_space_group_name_Hall 'I -4'
_space_group_name_H-M_alt 'I -4'
_atom_sites_solution_hydrogens geom
_atom_sites_solution_primary direct
_atom_sites_solution_secondary difmap
_audit_creation_date 2024-11-15
_audit_creation_method
;
Olex2 1.5
(compiled 2024.02.16 svn.r378c4104 for OlexSys, GUI svn.r6928)
;
_audit_update_record
;
2025-04-11 deposited with the CCDC.	2025-08-28 downloaded from the CCDC.
;
_cell_angle_alpha 90
_cell_angle_beta 90
_cell_angle_gamma 90
_cell_formula_units_Z 16
_cell_length_a 28.0843(13)
_cell_length_b 28.0843(13)
_cell_length_c 11.3750(7)
_cell_measurement_reflns_used 9540
_cell_measurement_temperature 100(2)
_cell_measurement_theta_max 24.945
_cell_measurement_theta_min 2.292
_cell_volume 8971.8(8)
_computing_cell_refinement 'SAINT V8.40B (Bruker, 2016)'
_computing_data_collection 'Bruker APEX3 v2019.1-0 (Bruker, 2019)'
_computing_data_reduction 'SAINT V8.40B (Bruker, 2016)'
_computing_molecular_graphics 'OLEX2 (Dolomanov et al., 2009)'
_computing_publication_material 'OLEX2 (Dolomanov et al., 2009)'
_computing_structure_refinement 'XL (Sheldrick, 2015)'
_computing_structure_solution 'XT (Sheldrick, 2015)'
_diffrn_ambient_temperature 100(2)
_diffrn_detector PHOTON-II
_diffrn_detector_area_resol_mean 7.39
_diffrn_detector_type 'area detector'
_diffrn_measured_fraction_theta_full 0.999
_diffrn_measured_fraction_theta_max 0.999
_diffrn_measurement_device 'three-circle diffractometer'
_diffrn_measurement_device_type 'Bruker D8 Quest'
_diffrn_measurement_method '\w and \f scans'
_diffrn_radiation_monochromator 'mirror optics'
_diffrn_radiation_probe x-ray
_diffrn_radiation_type MoK\a
_diffrn_radiation_wavelength 0.71073
_diffrn_reflns_av_R_equivalents 0.0817
_diffrn_reflns_av_unetI/netI 0.0704
_diffrn_reflns_Laue_measured_fraction_full 0.999
_diffrn_reflns_Laue_measured_fraction_max 0.999
_diffrn_reflns_limit_h_max 33
_diffrn_reflns_limit_h_min -33
_diffrn_reflns_limit_k_max 33
_diffrn_reflns_limit_k_min -30
_diffrn_reflns_limit_l_max 13
_diffrn_reflns_limit_l_min -13
_diffrn_reflns_number 37649
_diffrn_reflns_point_group_measured_fraction_full 0.999
_diffrn_reflns_point_group_measured_fraction_max 0.999
_diffrn_reflns_theta_full 25.044
_diffrn_reflns_theta_max 25.044
_diffrn_reflns_theta_min 2.293
_diffrn_source 'microfocus sealed X-ray tube'
_diffrn_source_current 1.0
_diffrn_source_power 0.05
_diffrn_source_type 'Incoatec I\ms'
_diffrn_source_voltage 50.0
_diffrn_standards_number 0
_exptl_absorpt_coefficient_mu 0.090
_exptl_absorpt_correction_T_max 0.4899
_exptl_absorpt_correction_T_min 0.2990
_exptl_absorpt_correction_type multi-scan
_exptl_absorpt_process_details
;
SADABS-2016/2 (Bruker,2016/2) was used for absorption correction.
wR2(int) was 0.1210 before and 0.0629 after correction.
The Ratio of minimum to maximum transmission is 0.6103.
The \l/2 correction factor is Not present.
;
_exptl_crystal_colour colourless
_exptl_crystal_colour_primary colourless
_exptl_crystal_density_diffrn 1.355
_exptl_crystal_description irregular
_exptl_crystal_F_000 3808
_exptl_crystal_size_max 0.18
_exptl_crystal_size_mid 0.12
_exptl_crystal_size_min 0.08
_refine_diff_density_max 0.161
_refine_diff_density_min -0.150
_refine_diff_density_rms 0.033
_refine_ls_extinction_coef 0.0023(2)
_refine_ls_extinction_expression Fc^*^=kFc[1+0.001xFc^2^\l^3^/sin(2\q)]^-1/4^
_refine_ls_extinction_method 'SHELXL-2019/2 (Sheldrick 2019)'
_refine_ls_goodness_of_fit_ref 1.027
_refine_ls_hydrogen_treatment constr
_refine_ls_matrix_type full
_refine_ls_number_parameters 808
_refine_ls_number_reflns 7944
_refine_ls_number_restraints 166
_refine_ls_restrained_S_all 1.021
_refine_ls_R_factor_all 0.0778
_refine_ls_R_factor_gt 0.0524
_refine_ls_shift/su_max 0.001
_refine_ls_shift/su_mean 0.000
_refine_ls_structure_factor_coef Fsqd
_refine_ls_weighting_details 'w=1/[\s^2^(Fo^2^)+(0.0343P)^2^+4.0952P] where P=(Fo^2^+2Fc^2^)/3'
_refine_ls_weighting_scheme calc
_refine_ls_wR_factor_gt 0.1061
_refine_ls_wR_factor_ref 0.1168
_reflns_Friedel_coverage 0.894
_reflns_Friedel_fraction_full 0.998
_reflns_Friedel_fraction_max 0.998
_reflns_number_gt 5887
_reflns_number_total 7944
_reflns_threshold_expression 'I > 2\s(I)'
_cod_data_source_file d5sc02852c2.cif
_cod_data_source_block ch_pi_4py
_cod_depositor_comments
;
The following automatic conversions were performed:

data item '_diffrn_radiation_probe' value 'X-ray' was changed to
'x-ray' in accordance with the
/home/data/users/saulius/crontab/automatic-downloads/rss-feeds/RSC/lib/dictionaries/cif_core.dic
dictionary named 'cif_core.dic' version 2.4.2 last updated on
2011-04-26.

Automatic conversion script
Id: cif_fix_values 8170 2020-07-09 18:12:32Z antanas 

 Adding full bibliography for 1575557--1575563.cif.
;
_cod_original_cell_volume 8971.8(10)
_cod_database_code 1575558
_shelx_shelxl_version_number 2019/3
_shelx_space_group_comment
;
The symmetry employed for this shelxl refinement is uniquely defined
by the following loop, which should always be used as a source of
symmetry information in preference to the above space-group names.
They are only intended as comments.
;
_olex2_refinement_description
;
1. Fixed Uiso
 At 1.2 times of:
  All C(H) groups, All C(H,H) groups
2. Restrained distances
 N1A-C10A \\sim N1A-C10C
 with sigma of 0.01
 N1B-C10B \\sim N1B-C10D
 with sigma of 0.01
3. Restrained planarity
 C10D, C11D, C12D, C13D, C14D, C15D, C16D, F1D, N1B
 with sigma of 0.015
 C16C, C15C, C11C, C12C, F1C, C13C, C14C, C10C
 with sigma of 0.1
 C16C, C29C, C28C, C27C, C26C, C25C, C24C, C23C, C22C, C21C, C20C, C19C, C18C,
 C31C, C30C, C17C
 with sigma of 0.1
4. Uiso/Uaniso restraints and constraints
C29B \\sim C30B: within 2A with sigma of 0.01 and sigma for terminal atoms of
0.02 within 2A
Uanis(C17D) = Uanis(C28B)
Uanis(C12B) = Uanis(C12D)
Uanis(C11B) = Uanis(C11D)
Uanis(C10B) = Uanis(C10D)
Uanis(C13B) = Uanis(C13D)
Uanis(C14D) = Uanis(C14B)
Uanis(C31D) = Uanis(C25B)
Uanis(C10A) = Uanis(C10C)
Uanis(C15A) = Uanis(C15C)
Uanis(C14A) = Uanis(C14C)
Uanis(C13A) = Uanis(C13C)
Uanis(C12A) = Uanis(C12C)
Uanis(C11A) = Uanis(C11C)
Uanis(F1C) = Uanis(F1A)
Uanis(C15D) = Uanis(C15B)
5. Same fragment restrains
{C10B, C11B, C12B, F1B, C13B, C14B, C15B, C16B, C17B, C18B, C19B, C20B, C21B,
C22B, C23B, C24B, C25B, C26B, C27B, C28B, C29B, C30B, C31B} sigma for 1-2:
0.02, 1-3: 0.04
as in
{C10D, C11D, C12D, F1D, C13D, C14D, C15D, C16D, C17D, C18D, C19D, C20D, C21D,
C22D, C23D, C24D, C25D, C26D, C27D, C28D, C29D, C30D, C31D}
{C10A, C11A, C12A, F1A, C13A, C14A, C15A, C16A, C17A, C18A, C19A, C20A, C21A,
C22A, C23A, C24A, C25A, C26A, C27A, C28A, C29A, C30A, C31A} sigma for 1-2:
0.015, 1-3: 0.04
as in
{C10C, C11C, C12C, F1C, C13C, C14C, C15C, C16C, C17C, C18C, C19C, C20C, C21C,
C22C, C23C, C24C, C25C, C26C, C27C, C28C, C29C, C30C, C31C}
6. Others
 Sof(C10D)=Sof(C11D)=Sof(H11D)=Sof(C12D)=Sof(F1D)=Sof(C13D)=Sof(H13D)=
 Sof(C14D)=Sof(H14D)=Sof(C15D)=Sof(C16D)=Sof(C17D)=Sof(H17D)=Sof(C18D)=
 Sof(C19D)=Sof(H19D)=Sof(C20D)=Sof(H20D)=Sof(C21D)=Sof(H21D)=Sof(C22D)=
 Sof(C23D)=Sof(H23D)=Sof(C24D)=Sof(H24D)=Sof(C25D)=Sof(C26D)=Sof(H26D)=
 Sof(C27D)=Sof(H27D)=Sof(C28D)=Sof(H28D)=Sof(C29D)=Sof(C30D)=Sof(C31D)=1-FVAR(1)
 Sof(C10B)=Sof(C11B)=Sof(H11B)=Sof(C12B)=Sof(F1B)=Sof(C13B)=Sof(H13B)=
 Sof(C14B)=Sof(H14B)=Sof(C15B)=Sof(C16B)=Sof(C17B)=Sof(H17B)=Sof(C18B)=
 Sof(C19B)=Sof(H19B)=Sof(C20B)=Sof(H20B)=Sof(C21B)=Sof(H21B)=Sof(C22B)=
 Sof(C23B)=Sof(H23B)=Sof(C24B)=Sof(H24B)=Sof(C25B)=Sof(C26B)=Sof(H26B)=
 Sof(C27B)=Sof(H27B)=Sof(C28B)=Sof(H28B)=Sof(C29B)=Sof(C30B)=Sof(C31B)=FVAR(1)
 Sof(C10C)=Sof(C11C)=Sof(H11C)=Sof(C12C)=Sof(F1C)=Sof(C13C)=Sof(H13C)=
 Sof(C14C)=Sof(H14C)=Sof(C15C)=Sof(C16C)=Sof(C17C)=Sof(H17C)=Sof(C18C)=
 Sof(C19C)=Sof(H19C)=Sof(C20C)=Sof(H20C)=Sof(C21C)=Sof(H21C)=Sof(C22C)=
 Sof(C23C)=Sof(H23C)=Sof(C24C)=Sof(H24C)=Sof(C25C)=Sof(C26C)=Sof(H26C)=
 Sof(C27C)=Sof(H27C)=Sof(C28C)=Sof(H28C)=Sof(C29C)=Sof(C30C)=Sof(C31C)=1-FVAR(2)
 Sof(C10A)=Sof(C11A)=Sof(H11A)=Sof(C12A)=Sof(F1A)=Sof(C13A)=Sof(H13A)=
 Sof(C14A)=Sof(H14A)=Sof(C15A)=Sof(C16A)=Sof(C17A)=Sof(H17A)=Sof(C18A)=
 Sof(C19A)=Sof(H19A)=Sof(C20A)=Sof(H20A)=Sof(C21A)=Sof(H21A)=Sof(C22A)=
 Sof(C23A)=Sof(H23A)=Sof(C24A)=Sof(H24A)=Sof(C25A)=Sof(C26A)=Sof(H26A)=
 Sof(C27A)=Sof(H27A)=Sof(C28A)=Sof(H28A)=Sof(C29A)=Sof(C30A)=Sof(C31A)=FVAR(2)
7.a Ternary CH refined with riding coordinates:
 C2A(H2A), C3A(H3A), C6A(H6A), C7A(H7A), C2B(H2B), C3B(H3B), C6B(H6B), C7B(H7B)
7.b Secondary CH2 refined with riding coordinates:
 C1A(H1AA,H1AB), C1B(H1BA,H1BB)
7.c Aromatic/amide H refined with riding coordinates:
 C8A(H8A), C9A(H9A), C11A(H11A), C13A(H13A), C14A(H14A), C17A(H17A),
 C19A(H19A), C20A(H20A), C21A(H21A), C23A(H23A), C24A(H24A), C26A(H26A),
 C27A(H27A), C28A(H28A), C11C(H11C), C13C(H13C), C14C(H14C), C17C(H17C),
 C19C(H19C), C20C(H20C), C21C(H21C), C23C(H23C), C24C(H24C), C26C(H26C),
 C27C(H27C), C28C(H28C), C8B(H8B), C9B(H9B), C11B(H11B), C13B(H13B), C14B(H14B),
  C17B(H17B), C19B(H19B), C20B(H20B), C21B(H21B), C23B(H23B), C24B(H24B),
 C26B(H26B), C27B(H27B), C28B(H28B), C11D(H11D), C13D(H13D), C14D(H14D),
 C17D(H17D), C19D(H19D), C20D(H20D), C21D(H21D), C23D(H23D), C24D(H24D),
 C26D(H26D), C27D(H27D), C28D(H28D)
;
_olex2_submission_special_instructions 'No special instructions were received'

loop_
_space_group_symop_operation_xyz
'x, y, z'
'y, -x, -z'
'-x, -y, z'
'-y, x, -z'
'x+1/2, y+1/2, z+1/2'
'y+1/2, -x+1/2, -z+1/2'
'-x+1/2, -y+1/2, z+1/2'
'-y+1/2, x+1/2, -z+1/2'

loop_
_atom_site_label
_atom_site_type_symbol
_atom_site_fract_x
_atom_site_fract_y
_atom_site_fract_z
_atom_site_U_iso_or_equiv
_atom_site_adp_type
_atom_site_occupancy
_atom_site_site_symmetry_order
_atom_site_calc_flag
_atom_site_refinement_flags_posn
_atom_site_refinement_flags_adp
_atom_site_refinement_flags_occupancy
_atom_site_disorder_assembly
_atom_site_disorder_group
O1A O 0.10673(12) 0.15688(11) 0.5886(4) 0.0585(10) Uani 1 1 d . . . . .
O2A O 0.08411(11) -0.00230(11) 0.5366(3) 0.0442(8) Uani 1 1 d . . . . .
N1A N 0.10350(12) 0.07701(12) 0.5442(3) 0.0332(9) Uani 1 1 d D . . . .
C1A C 0.04846(18) 0.0640(2) 0.8905(5) 0.0561(14) Uani 1 1 d . . . . .
H1AA H 0.056907 0.056714 0.973027 0.067 Uiso 1 1 calc R U . . .
H1AB H 0.014105 0.071466 0.884056 0.067 Uiso 1 1 calc R U . . .
C2A C 0.08026(17) 0.1025(2) 0.8361(5) 0.0517(14) Uani 1 1 d . . . . .
H2A H 0.080357 0.134001 0.876931 0.062 Uiso 1 1 calc R U . . .
C3A C 0.05914(16) 0.10198(16) 0.7085(4) 0.0425(12) Uani 1 1 d . . . . .
H3A H 0.028703 0.120415 0.705439 0.051 Uiso 1 1 calc R U . . .
C4A C 0.09187(16) 0.11710(17) 0.6112(5) 0.0440(12) Uani 1 1 d . . . . .
C5A C 0.07971(15) 0.03617(16) 0.5827(4) 0.0362(11) Uani 1 1 d . . . . .
C6A C 0.04978(17) 0.04884(16) 0.6868(4) 0.0415(11) Uani 1 1 d . . . . .
H6A H 0.015314 0.043096 0.669891 0.050 Uiso 1 1 calc R U . . .
C7A C 0.06435(17) 0.0254(2) 0.8048(4) 0.0499(13) Uani 1 1 d . . . . .
H7A H 0.051417 -0.007242 0.819556 0.060 Uiso 1 1 calc R U . . .
C8A C 0.11813(17) 0.0307(2) 0.8140(4) 0.0531(14) Uani 1 1 d . . . . .
H8A H 0.141025 0.005873 0.808116 0.064 Uiso 1 1 calc R U . . .
C9A C 0.12696(19) 0.0768(2) 0.8318(5) 0.0554(14) Uani 1 1 d . . . . .
H9A H 0.157522 0.090921 0.840243 0.066 Uiso 1 1 calc R U . . .
C10A C 0.1293(4) 0.0784(9) 0.4365(6) 0.0363(15) Uani 0.793(6) 1 d D . P A 1
C11A C 0.1057(4) 0.0937(3) 0.3373(8) 0.044(3) Uani 0.793(6) 1 d D . P A 1
H11A H 0.074192 0.105880 0.341711 0.052 Uiso 0.793(6) 1 calc R U P A 1
C12A C 0.1293(4) 0.0907(5) 0.2314(8) 0.052(3) Uani 0.793(6) 1 d D . P A 1
F1A F 0.1054(3) 0.1051(2) 0.1327(6) 0.074(2) Uani 0.793(6) 1 d D . P A 1
C13A C 0.1743(5) 0.0733(11) 0.2207(10) 0.0550(15) Uani 0.793(6) 1 d D . P A 1
H13A H 0.189159 0.070954 0.145890 0.066 Uiso 0.793(6) 1 calc R U P A 1
C14A C 0.1980(4) 0.0592(5) 0.3214(8) 0.046(3) Uani 0.793(6) 1 d D . P A 1
H14A H 0.229706 0.047739 0.315767 0.056 Uiso 0.793(6) 1 calc R U P A 1
C15A C 0.1759(3) 0.0614(3) 0.4311(7) 0.0371(13) Uani 0.793(6) 1 d D . P A 1
C16A C 0.2006(2) 0.0428(3) 0.5369(6) 0.0390(16) Uani 0.793(6) 1 d D . P A 1
C17A C 0.2060(2) -0.0047(3) 0.5458(7) 0.0451(18) Uani 0.793(6) 1 d D . P A 1
H17A H 0.193609 -0.024454 0.485164 0.054 Uiso 0.793(6) 1 calc R U P A 1
C18A C 0.2297(2) -0.0266(2) 0.6429(7) 0.053(2) Uani 0.793(6) 1 d D . P A 1
C19A C 0.2345(5) -0.0761(4) 0.6518(15) 0.067(3) Uani 0.793(6) 1 d D . P A 1
H19A H 0.221792 -0.095929 0.591859 0.080 Uiso 0.793(6) 1 calc R U P A 1
C20A C 0.2573(3) -0.0963(3) 0.7452(9) 0.080(3) Uani 0.793(6) 1 d D . P A 1
H20A H 0.259398 -0.130003 0.750984 0.096 Uiso 0.793(6) 1 calc R U P A 1
C21A C 0.2772(3) -0.0682(3) 0.8308(8) 0.078(3) Uani 0.793(6) 1 d D . P A 1
H21A H 0.293744 -0.083010 0.893972 0.094 Uiso 0.793(6) 1 calc R U P A 1
C22A C 0.2739(3) -0.0182(3) 0.8280(8) 0.068(2) Uani 0.793(6) 1 d D . P A 1
C23A C 0.2921(4) 0.0131(6) 0.9160(11) 0.080(4) Uani 0.793(6) 1 d D . P A 1
H23A H 0.308221 -0.000311 0.981575 0.096 Uiso 0.793(6) 1 calc R U P A 1
C24A C 0.2875(3) 0.0604(5) 0.9101(12) 0.074(3) Uani 0.793(6) 1 d D . P A 1
H24A H 0.300252 0.079797 0.970900 0.089 Uiso 0.793(6) 1 calc R U P A 1
C25A C 0.2631(2) 0.0824(3) 0.8122(7) 0.059(2) Uani 0.793(6) 1 d D . P A 1
C26A C 0.2571(4) 0.1312(4) 0.8043(10) 0.060(3) Uani 0.793(6) 1 d D . P A 1
H26A H 0.269011 0.150889 0.865586 0.072 Uiso 0.793(6) 1 calc R U P A 1
C27A C 0.2343(2) 0.1521(2) 0.7096(6) 0.0557(19) Uani 0.793(6) 1 d D . P A 1
H27A H 0.231656 0.185739 0.704995 0.067 Uiso 0.793(6) 1 calc R U P A 1
C28A C 0.2152(2) 0.1235(3) 0.6208(6) 0.0435(17) Uani 0.793(6) 1 d D . P A 1
H28A H 0.199126 0.137896 0.556350 0.052 Uiso 0.793(6) 1 calc R U P A 1
C29A C 0.2195(2) 0.0738(3) 0.6262(6) 0.0418(16) Uani 0.793(6) 1 d D . P A 1
C30A C 0.2440(3) 0.0529(3) 0.7238(8) 0.050(2) Uani 0.793(6) 1 d D . P A 1
C31A C 0.2485(3) 0.0023(3) 0.7304(9) 0.051(2) Uani 0.793(6) 1 d D . P A 1
C10C C 0.1288(13) 0.076(3) 0.4358(19) 0.0363(15) Uani 0.207(6) 1 d D . P A 2
C11C C 0.1034(15) 0.0814(19) 0.333(3) 0.044(3) Uani 0.207(6) 1 d D . P A 2
H11C H 0.069887 0.085672 0.333566 0.052 Uiso 0.207(6) 1 calc R U P A 2
C12C C 0.1286(16) 0.080(3) 0.229(3) 0.052(3) Uani 0.207(6) 1 d D . P A 2
F1C F 0.1034(12) 0.0848(11) 0.127(3) 0.074(2) Uani 0.207(6) 1 d D . P A 2
C13C C 0.1766(17) 0.074(4) 0.224(3) 0.0550(15) Uani 0.207(6) 1 d D . P A 2
H13C H 0.192675 0.072532 0.150745 0.066 Uiso 0.207(6) 1 calc R U P A 2
C14C C 0.2011(15) 0.069(2) 0.329(3) 0.046(3) Uani 0.207(6) 1 d D . P A 2
H14C H 0.234775 0.065310 0.326485 0.056 Uiso 0.207(6) 1 calc R U P A 2
C15C C 0.1779(12) 0.0688(8) 0.437(2) 0.0371(13) Uani 0.207(6) 1 d D . P A 2
C16C C 0.2051(8) 0.0626(7) 0.548(2) 0.035(9) Uiso 0.207(6) 1 d D . P A 2
C17C C 0.2193(10) 0.1017(10) 0.606(2) 0.042(9) Uiso 0.207(6) 1 d D . P A 2
H17C H 0.211588 0.131909 0.573169 0.051 Uiso 0.207(6) 1 calc R U P A 2
C18C C 0.2451(8) 0.1008(7) 0.7139(19) 0.054(7) Uiso 0.207(6) 1 d D . P A 2
C19C C 0.2608(16) 0.1409(12) 0.774(3) 0.045(13) Uiso 0.207(6) 1 d D . P A 2
H19C H 0.256336 0.171323 0.739679 0.054 Uiso 0.207(6) 1 calc R U P A 2
C20C C 0.2826(11) 0.1381(9) 0.882(2) 0.076(9) Uiso 0.207(6) 1 d D . P A 2
H20C H 0.287885 0.166160 0.926595 0.091 Uiso 0.207(6) 1 calc R U P A 2
C21C C 0.2967(9) 0.0949(8) 0.925(2) 0.056(8) Uiso 0.207(6) 1 d D . P A 2
H21C H 0.313998 0.093711 0.996303 0.068 Uiso 0.207(6) 1 calc R U P A 2
C22C C 0.2864(14) 0.0523(9) 0.865(3) 0.063(15) Uiso 0.207(6) 1 d D . P A 2
C23C C 0.3007(15) 0.0050(11) 0.898(3) 0.046(12) Uiso 0.207(6) 1 d D . P A 2
H23C H 0.320402 0.001827 0.965712 0.055 Uiso 0.207(6) 1 calc R U P A 2
C24C C 0.2885(12) -0.0350(11) 0.842(3) 0.065(12) Uiso 0.207(6) 1 d D . P A 2
H24C H 0.299648 -0.064991 0.868853 0.078 Uiso 0.207(6) 1 calc R U P A 2
C25C C 0.2583(10) -0.0319(9) 0.741(2) 0.064(8) Uiso 0.207(6) 1 d D . P A 2
C26C C 0.243(2) -0.0719(13) 0.682(4) 0.09(3) Uiso 0.207(6) 1 d D . P A 2
H26C H 0.246569 -0.102178 0.717840 0.112 Uiso 0.207(6) 1 calc R U P A 2
C27C C 0.2208(10) -0.0692(9) 0.573(3) 0.069(9) Uiso 0.207(6) 1 d D . P A 2
H27C H 0.216575 -0.096830 0.525707 0.083 Uiso 0.207(6) 1 calc R U P A 2
C28C C 0.2055(8) -0.0251(8) 0.534(2) 0.038(9) Uiso 0.207(6) 1 d D . P A 2
H28C H 0.185776 -0.023380 0.466073 0.046 Uiso 0.207(6) 1 calc R U P A 2
C29C C 0.2183(6) 0.0169(8) 0.5915(17) 0.050(7) Uiso 0.207(6) 1 d D . P A 2
C30C C 0.2465(12) 0.0135(8) 0.698(2) 0.035(10) Uiso 0.207(6) 1 d D . P A 2
C31C C 0.2569(12) 0.0565(9) 0.760(3) 0.050(11) Uiso 0.207(6) 1 d D . P A 2
O1B O 0.18624(11) 0.45215(11) 0.7355(3) 0.0428(8) Uani 1 1 d . . . . .
O2B O 0.03161(11) 0.41073(13) 0.7968(3) 0.0593(10) Uani 1 1 d . . . . .
N1B N 0.10963(12) 0.42460(12) 0.7457(3) 0.0359(9) Uani 1 1 d D . . . .
C1B C 0.12732(18) 0.45067(18) 1.1093(4) 0.0492(13) Uani 1 1 d . . . . .
H1BA H 0.137449 0.435707 1.184008 0.059 Uiso 1 1 calc R U . . .
H1BB H 0.116925 0.483879 1.123139 0.059 Uiso 1 1 calc R U . . .
C2B C 0.16509(19) 0.44647(18) 1.0114(4) 0.0478(13) Uani 1 1 d . . . . .
H2B H 0.196843 0.461043 1.028447 0.057 Uiso 1 1 calc R U . . .
C3B C 0.13659(15) 0.46854(16) 0.9069(4) 0.0351(10) Uani 1 1 d . . . . .
H3B H 0.139061 0.504062 0.907612 0.042 Uiso 1 1 calc R U . . .
C4B C 0.14890(16) 0.44918(15) 0.7881(4) 0.0372(11) Uani 1 1 d . . . . .
C5B C 0.07048(16) 0.42720(17) 0.8204(5) 0.0430(12) Uani 1 1 d . . . . .
C6B C 0.08532(15) 0.45271(17) 0.9303(4) 0.0403(11) Uani 1 1 d . . . . .
H6B H 0.064275 0.480746 0.945681 0.048 Uiso 1 1 calc R U . . .
C7B C 0.0901(2) 0.42096(19) 1.0424(5) 0.0551(14) Uani 1 1 d . . . . .
H7B H 0.059974 0.413538 1.085468 0.066 Uiso 1 1 calc R U . . .
C8B C 0.1207(3) 0.3790(2) 1.0082(5) 0.0699(19) Uani 1 1 d . . . . .
H8B H 0.109974 0.347102 1.000339 0.084 Uiso 1 1 calc R U . . .
C9B C 0.1646(3) 0.3937(2) 0.9910(5) 0.0654(17) Uani 1 1 d . . . . .
H9B H 0.191079 0.374543 0.969548 0.078 Uiso 1 1 calc R U . . .
C10B C 0.1078(2) 0.4065(3) 0.6273(6) 0.0389(13) Uani 0.750(5) 1 d D . P B 1
C11B C 0.0862(3) 0.4341(5) 0.5422(11) 0.0391(13) Uani 0.750(5) 1 d D . P B 1
H11B H 0.074617 0.465063 0.560320 0.047 Uiso 0.750(5) 1 calc R U P B 1
C12B C 0.0819(4) 0.4160(5) 0.4320(11) 0.0478(14) Uani 0.750(5) 1 d D . P B 1
F1B F 0.0600(4) 0.4430(6) 0.3476(12) 0.052(2) Uani 0.750(5) 1 d D . P B 1
C13B C 0.0984(4) 0.3717(5) 0.4005(10) 0.057(2) Uani 0.750(5) 1 d D . P B 1
H13B H 0.095450 0.360476 0.322061 0.068 Uiso 0.750(5) 1 calc R U P B 1
C14B C 0.1194(3) 0.3440(3) 0.4872(7) 0.059(3) Uani 0.750(5) 1 d D . P B 1
H14B H 0.129622 0.312627 0.468507 0.071 Uiso 0.750(5) 1 calc R U P B 1
C15B C 0.1257(2) 0.3610(3) 0.6008(7) 0.0439(19) Uani 0.750(5) 1 d D . P B 1
C16B C 0.1502(2) 0.3314(2) 0.6904(6) 0.0464(18) Uani 0.750(5) 1 d D . P B 1
C17B C 0.1973(3) 0.3373(4) 0.7111(11) 0.043(3) Uani 0.750(5) 1 d D . P B 1
H17B H 0.213999 0.361030 0.668243 0.051 Uiso 0.750(5) 1 calc R U P B 1
C18B C 0.2232(3) 0.3091(3) 0.7951(7) 0.045(2) Uani 0.750(5) 1 d D . P B 1
C19B C 0.2713(2) 0.3159(3) 0.8192(7) 0.0514(19) Uani 0.750(5) 1 d D . P B 1
H19B H 0.288689 0.339423 0.777308 0.062 Uiso 0.750(5) 1 calc R U P B 1
C20B C 0.2942(3) 0.2885(3) 0.9042(7) 0.057(2) Uani 0.750(5) 1 d D . P B 1
H20B H 0.327175 0.293114 0.918754 0.069 Uiso 0.750(5) 1 calc R U P B 1
C21B C 0.2694(2) 0.2547(3) 0.9674(7) 0.056(2) Uani 0.750(5) 1 d D . P B 1
H21B H 0.285704 0.236667 1.025489 0.067 Uiso 0.750(5) 1 calc R U P B 1
C22B C 0.2213(3) 0.2463(3) 0.9482(7) 0.0475(19) Uani 0.750(5) 1 d D . P B 1
C23B C 0.1939(3) 0.2115(4) 1.0108(8) 0.055(2) Uani 0.750(5) 1 d D . P B 1
H23B H 0.209422 0.191875 1.066913 0.066 Uiso 0.750(5) 1 calc R U P B 1
C24B C 0.1479(3) 0.2060(3) 0.9928(8) 0.057(2) Uani 0.750(5) 1 d D . P B 1
H24B H 0.130933 0.183019 1.037606 0.069 Uiso 0.750(5) 1 calc R U P B 1
C25B C 0.1229(3) 0.2336(4) 0.9079(12) 0.052(2) Uani 0.750(5) 1 d D . P B 1
C26B C 0.0730(3) 0.2293(3) 0.8916(7) 0.058(2) Uani 0.750(5) 1 d D . P B 1
H26B H 0.055234 0.207652 0.938467 0.070 Uiso 0.750(5) 1 calc R U P B 1
C27B C 0.0504(3) 0.2563(3) 0.8087(8) 0.059(2) Uani 0.750(5) 1 d D . P B 1
H27B H 0.017136 0.252244 0.797159 0.071 Uiso 0.750(5) 1 calc R U P B 1
C28B C 0.0745(4) 0.2891(7) 0.7414(18) 0.052(4) Uani 0.750(5) 1 d D . P B 1
H28B H 0.057693 0.307432 0.684698 0.063 Uiso 0.750(5) 1 calc R U P B 1
C29B C 0.1236(2) 0.2958(2) 0.7558(6) 0.0476(17) Uani 0.750(5) 1 d D U P B 1
C30B C 0.1473(3) 0.2674(3) 0.8404(8) 0.045(2) Uani 0.750(5) 1 d D U P B 1
C31B C 0.1976(3) 0.2741(2) 0.8592(7) 0.0432(18) Uani 0.750(5) 1 d D . P B 1
C10D C 0.1024(4) 0.4020(9) 0.6340(15) 0.0389(13) Uani 0.250(5) 1 d D . P B 2
C11D C 0.0930(7) 0.4332(14) 0.544(3) 0.0391(13) Uani 0.250(5) 1 d D . P B 2
H11D H 0.091454 0.466531 0.558024 0.047 Uiso 0.250(5) 1 calc R U P B 2
C12D C 0.0859(8) 0.4150(15) 0.435(3) 0.0478(14) Uani 0.250(5) 1 d D . P B 2
F1D F 0.0760(11) 0.4457(18) 0.345(4) 0.064(10) Uani 0.250(5) 1 d D . P B 2
C13D C 0.0878(10) 0.3671(15) 0.413(3) 0.057(2) Uani 0.250(5) 1 d D . P B 2
H13D H 0.082312 0.355194 0.335555 0.068 Uiso 0.250(5) 1 calc R U P B 2
C14D C 0.0981(7) 0.3365(11) 0.505(2) 0.059(3) Uani 0.250(5) 1 d D . P B 2
H14D H 0.100202 0.303231 0.490346 0.071 Uiso 0.250(5) 1 calc R U P B 2
C15D C 0.1055(6) 0.3530(8) 0.6185(19) 0.0439(19) Uani 0.250(5) 1 d D . P B 2
C16D C 0.1144(6) 0.3177(8) 0.7153(18) 0.051(6) Uiso 0.250(5) 1 d D . P B 2
C17D C 0.0737(13) 0.296(3) 0.756(6) 0.052(4) Uani 0.250(5) 1 d D . P B 2
H17D H 0.044143 0.305413 0.721589 0.063 Uiso 0.250(5) 1 calc R U P B 2
C18D C 0.0737(7) 0.2611(8) 0.847(2) 0.050(6) Uiso 0.250(5) 1 d D . P B 2
C19D C 0.0321(7) 0.2393(7) 0.8873(19) 0.059(6) Uiso 0.250(5) 1 d D . P B 2
H19D H 0.002352 0.246503 0.851640 0.070 Uiso 0.250(5) 1 calc R U P B 2
C20D C 0.0344(6) 0.2068(7) 0.9805(16) 0.046(5) Uiso 0.250(5) 1 d D . P B 2
H20D H 0.006089 0.192567 1.009607 0.056 Uiso 0.250(5) 1 calc R U P B 2
C21D C 0.0778(6) 0.1954(7) 1.0303(18) 0.055(6) Uiso 0.250(5) 1 d D . P B 2
H21D H 0.078998 0.171740 1.089854 0.066 Uiso 0.250(5) 1 calc R U P B 2
C22D C 0.1184(8) 0.2169(8) 0.997(2) 0.057(7) Uiso 0.250(5) 1 d D . P B 2
C23D C 0.1637(9) 0.2085(10) 1.050(3) 0.071(10) Uiso 0.250(5) 1 d D . P B 2
H23D H 0.165173 0.187534 1.115233 0.086 Uiso 0.250(5) 1 calc R U P B 2
C24D C 0.2038(10) 0.2284(10) 1.012(3) 0.055(11) Uiso 0.250(5) 1 d D . P B 2
H24D H 0.232966 0.221232 1.050968 0.066 Uiso 0.250(5) 1 calc R U P B 2
C25D C 0.2038(8) 0.2604(10) 0.915(2) 0.047(8) Uiso 0.250(5) 1 d D . P B 2
C26D C 0.2446(7) 0.2852(7) 0.8777(19) 0.055(6) Uiso 0.250(5) 1 d D . P B 2
H26D H 0.273904 0.279387 0.916670 0.066 Uiso 0.250(5) 1 calc R U P B 2
C27D C 0.2438(10) 0.3173(11) 0.787(3) 0.057(10) Uiso 0.250(5) 1 d D . P B 2
H27D H 0.272195 0.332481 0.761870 0.068 Uiso 0.250(5) 1 calc R U P B 2
C28D C 0.2016(10) 0.3270(13) 0.735(4) 0.052(14) Uiso 0.250(5) 1 d D . P B 2
H28D H 0.201191 0.349398 0.672575 0.063 Uiso 0.250(5) 1 calc R U P B 2
C29D C 0.1584(6) 0.3059(7) 0.7681(18) 0.048(5) Uiso 0.250(5) 1 d D . P B 2
C30D C 0.1606(9) 0.2726(9) 0.861(2) 0.032(8) Uiso 0.250(5) 1 d D . P B 2
C31D C 0.1181(9) 0.2477(14) 0.896(4) 0.052(2) Uani 0.250(5) 1 d D . P B 2

loop_
_atom_site_aniso_label
_atom_site_aniso_U_11
_atom_site_aniso_U_22
_atom_site_aniso_U_33
_atom_site_aniso_U_23
_atom_site_aniso_U_13
_atom_site_aniso_U_12
O1A 0.056(2) 0.0363(19) 0.084(3) -0.0090(19) 0.011(2) -0.0094(16)
O2A 0.050(2) 0.0337(18) 0.049(2) -0.0021(16) -0.0013(17) -0.0007(14)
N1A 0.0317(19) 0.0304(19) 0.037(2) -0.0060(17) 0.0045(17) -0.0015(15)
C1A 0.045(3) 0.079(4) 0.044(3) -0.008(3) 0.005(3) -0.003(3)
C2A 0.046(3) 0.062(3) 0.047(3) -0.018(3) 0.005(3) -0.008(2)
C3A 0.036(3) 0.043(3) 0.049(3) -0.010(2) 0.006(2) 0.000(2)
C4A 0.037(3) 0.042(3) 0.054(3) -0.008(2) 0.003(2) -0.002(2)
C5A 0.033(2) 0.036(3) 0.040(3) 0.001(2) -0.003(2) 0.0003(18)
C6A 0.038(3) 0.045(3) 0.042(3) 0.000(2) 0.004(2) -0.009(2)
C7A 0.043(3) 0.066(3) 0.041(3) 0.001(3) 0.001(2) -0.003(2)
C8A 0.043(3) 0.079(4) 0.037(3) 0.001(3) -0.002(2) 0.006(3)
C9A 0.048(3) 0.074(4) 0.044(3) -0.008(3) -0.005(3) -0.007(3)
C10A 0.034(2) 0.035(4) 0.040(3) -0.002(2) 0.000(2) -0.003(2)
C11A 0.036(3) 0.047(7) 0.048(3) 0.003(4) -0.005(3) -0.010(4)
C12A 0.049(3) 0.071(9) 0.036(3) 0.002(4) -0.006(3) -0.018(4)
F1A 0.062(2) 0.113(6) 0.047(2) 0.022(4) -0.0147(18) -0.031(4)
C13A 0.049(3) 0.075(4) 0.041(3) -0.007(3) 0.010(3) -0.015(3)
C14A 0.040(3) 0.051(8) 0.048(3) -0.009(4) 0.006(3) -0.007(3)
C15A 0.035(3) 0.033(3) 0.044(3) -0.008(3) 0.005(2) -0.003(2)
C16A 0.029(3) 0.042(5) 0.046(4) -0.003(4) 0.004(3) 0.002(3)
C17A 0.036(4) 0.041(5) 0.059(5) -0.008(4) 0.005(3) 0.003(3)
C18A 0.036(4) 0.058(4) 0.065(5) 0.001(4) 0.001(3) 0.008(3)
C19A 0.066(7) 0.051(6) 0.083(8) 0.012(5) 0.022(6) 0.011(4)
C20A 0.071(5) 0.063(5) 0.107(8) 0.023(6) 0.001(6) 0.016(4)
C21A 0.068(5) 0.081(6) 0.086(7) 0.026(6) -0.010(5) 0.019(5)
C22A 0.051(5) 0.082(6) 0.070(6) 0.002(5) -0.006(4) 0.016(5)
C23A 0.057(7) 0.120(10) 0.063(7) 0.004(7) -0.014(6) 0.023(6)
C24A 0.049(5) 0.112(9) 0.062(7) 0.007(7) -0.007(5) 0.009(5)
C25A 0.040(4) 0.080(6) 0.056(5) -0.006(4) 0.001(4) 0.004(4)
C26A 0.049(5) 0.080(7) 0.050(6) -0.020(6) -0.001(5) -0.008(5)
C27A 0.048(4) 0.056(4) 0.064(5) -0.016(4) 0.005(4) -0.002(3)
C28A 0.037(4) 0.050(5) 0.044(4) -0.009(4) 0.002(3) 0.002(3)
C29A 0.029(3) 0.049(4) 0.047(4) -0.005(3) 0.004(3) -0.001(3)
C30A 0.038(4) 0.066(5) 0.046(5) -0.009(4) 0.006(4) -0.004(3)
C31A 0.035(4) 0.061(6) 0.058(6) 0.016(5) 0.008(4) 0.006(4)
C10C 0.034(2) 0.035(4) 0.040(3) -0.002(2) 0.000(2) -0.003(2)
C11C 0.036(3) 0.047(7) 0.048(3) 0.003(4) -0.005(3) -0.010(4)
C12C 0.049(3) 0.071(9) 0.036(3) 0.002(4) -0.006(3) -0.018(4)
F1C 0.062(2) 0.113(6) 0.047(2) 0.022(4) -0.0147(18) -0.031(4)
C13C 0.049(3) 0.075(4) 0.041(3) -0.007(3) 0.010(3) -0.015(3)
C14C 0.040(3) 0.051(8) 0.048(3) -0.009(4) 0.006(3) -0.007(3)
C15C 0.035(3) 0.033(3) 0.044(3) -0.008(3) 0.005(2) -0.003(2)
O1B 0.0341(18) 0.0500(19) 0.0443(19) 0.0014(16) 0.0024(16) 0.0015(13)
O2B 0.036(2) 0.074(3) 0.068(3) -0.024(2) 0.0042(18) -0.0098(17)
N1B 0.035(2) 0.037(2) 0.036(2) -0.0027(18) -0.0017(18) 0.0038(15)
C1B 0.057(3) 0.052(3) 0.038(3) 0.000(2) 0.005(3) 0.003(2)
C2B 0.049(3) 0.054(3) 0.040(3) -0.001(2) -0.006(2) 0.011(2)
C3B 0.036(2) 0.036(2) 0.034(3) -0.001(2) -0.002(2) -0.0003(18)
C4B 0.036(3) 0.034(2) 0.042(3) 0.001(2) -0.006(2) 0.0013(19)
C5B 0.037(3) 0.044(3) 0.047(3) -0.008(2) -0.001(2) 0.000(2)
C6B 0.033(2) 0.045(3) 0.043(3) -0.008(2) 0.000(2) 0.000(2)
C7B 0.066(4) 0.059(3) 0.040(3) 0.002(3) 0.015(3) -0.009(3)
C8B 0.127(6) 0.041(3) 0.042(3) 0.009(3) 0.002(4) 0.000(4)
C9B 0.095(5) 0.060(4) 0.041(3) 0.006(3) -0.001(3) 0.030(4)
C10B 0.035(3) 0.040(3) 0.042(3) -0.002(3) 0.000(2) -0.002(2)
C11B 0.036(3) 0.040(3) 0.041(3) -0.001(2) 0.001(3) 0.001(3)
C12B 0.055(3) 0.050(3) 0.038(3) 0.008(3) -0.003(3) 0.004(3)
F1B 0.063(6) 0.058(4) 0.036(4) 0.006(3) -0.005(4) 0.009(4)
C13B 0.065(6) 0.061(5) 0.045(4) -0.010(3) -0.011(4) 0.008(4)
C14B 0.073(7) 0.057(5) 0.047(4) -0.014(4) -0.019(5) 0.024(5)
C15B 0.041(5) 0.046(4) 0.045(4) -0.007(3) -0.010(4) 0.012(4)
C16B 0.054(4) 0.039(4) 0.047(4) -0.008(3) -0.011(3) 0.008(3)
C17B 0.052(6) 0.031(5) 0.045(6) -0.003(4) -0.005(4) 0.013(3)
C18B 0.046(5) 0.039(4) 0.049(5) -0.007(3) -0.009(4) 0.014(4)
C19B 0.040(4) 0.053(4) 0.061(5) -0.006(4) -0.003(4) 0.006(3)
C20B 0.045(4) 0.059(5) 0.068(5) -0.012(4) -0.012(4) 0.010(3)
C21B 0.048(4) 0.058(5) 0.061(5) 0.000(4) -0.010(4) 0.017(4)
C22B 0.043(4) 0.045(4) 0.054(5) -0.008(4) -0.009(4) 0.013(4)
C23B 0.062(6) 0.044(6) 0.058(6) 0.008(4) -0.010(5) 0.010(5)
C24B 0.062(6) 0.044(4) 0.066(6) 0.005(4) 0.013(5) 0.000(4)
C25B 0.053(4) 0.049(8) 0.053(5) 0.001(5) -0.004(3) 0.005(4)
C26B 0.048(5) 0.051(5) 0.075(6) -0.008(4) 0.000(4) 0.000(3)
C27B 0.043(4) 0.044(4) 0.089(6) -0.006(4) -0.008(5) 0.002(3)
C28B 0.051(3) 0.037(8) 0.070(7) -0.008(7) -0.017(3) 0.008(3)
C29B 0.054(4) 0.040(4) 0.049(4) -0.009(4) -0.012(4) 0.009(3)
C30B 0.041(5) 0.039(4) 0.054(5) -0.010(4) -0.015(4) 0.010(3)
C31B 0.051(5) 0.032(4) 0.046(5) -0.006(4) -0.006(4) 0.009(3)
C10D 0.035(3) 0.040(3) 0.042(3) -0.002(3) 0.000(2) -0.002(2)
C11D 0.036(3) 0.040(3) 0.041(3) -0.001(2) 0.001(3) 0.001(3)
C12D 0.055(3) 0.050(3) 0.038(3) 0.008(3) -0.003(3) 0.004(3)
F1D 0.07(2) 0.072(14) 0.049(12) 0.010(10) 0.010(15) 0.014(16)
C13D 0.065(6) 0.061(5) 0.045(4) -0.010(3) -0.011(4) 0.008(4)
C14D 0.073(7) 0.057(5) 0.047(4) -0.014(4) -0.019(5) 0.024(5)
C15D 0.041(5) 0.046(4) 0.045(4) -0.007(3) -0.010(4) 0.012(4)
C17D 0.051(3) 0.037(8) 0.070(7) -0.008(7) -0.017(3) 0.008(3)
C31D 0.053(4) 0.049(8) 0.053(5) 0.001(5) -0.004(3) 0.005(4)

loop_
_atom_type_symbol
_atom_type_description
_atom_type_scat_dispersion_real
_atom_type_scat_dispersion_imag
_atom_type_scat_source
C C 0.0033 0.0016 'International Tables Vol C Tables 4.2.6.8 and 6.1.1.4'
H H 0.0000 0.0000 'International Tables Vol C Tables 4.2.6.8 and 6.1.1.4'
F F 0.0171 0.0103 'International Tables Vol C Tables 4.2.6.8 and 6.1.1.4'
N N 0.0061 0.0033 'International Tables Vol C Tables 4.2.6.8 and 6.1.1.4'
O O 0.0106 0.0060 'International Tables Vol C Tables 4.2.6.8 and 6.1.1.4'

loop_
_geom_angle_atom_site_label_1
_geom_angle_atom_site_label_2
_geom_angle_atom_site_label_3
_geom_angle
_geom_angle_site_symmetry_1
_geom_angle_site_symmetry_3
_geom_angle_publ_flag
C4A N1A C10A 124.4(11) . . ?
C4A N1A C10C 127(4) . . ?
C5A N1A C4A 112.2(4) . . ?
C5A N1A C10A 122.4(11) . . ?
C5A N1A C10C 119(4) . . ?
H1AA C1A H1AB 110.3 . . ?
C2A C1A H1AA 112.9 . . ?
C2A C1A H1AB 112.9 . . ?
C7A C1A H1AA 112.9 . . ?
C7A C1A H1AB 112.9 . . ?
C7A C1A C2A 94.2(4) . . ?
C1A C2A H2A 116.0 . . ?
C1A C2A C3A 98.5(4) . . ?
C3A C2A H2A 116.0 . . ?
C9A C2A C1A 100.6(4) . . ?
C9A C2A H2A 116.0 . . ?
C9A C2A C3A 107.3(4) . . ?
C2A C3A H3A 110.6 . . ?
C4A C3A C2A 116.7(4) . . ?
C4A C3A H3A 110.6 . . ?
C4A C3A C6A 105.1(4) . . ?
C6A C3A C2A 102.8(4) . . ?
C6A C3A H3A 110.6 . . ?
O1A C4A N1A 122.9(5) . . ?
O1A C4A C3A 128.6(5) . . ?
N1A C4A C3A 108.5(4) . . ?
O2A C5A N1A 123.3(4) . . ?
O2A C5A C6A 127.9(4) . . ?
N1A C5A C6A 108.8(4) . . ?
C3A C6A H6A 110.7 . . ?
C3A C6A C7A 103.2(4) . . ?
C5A C6A C3A 105.2(4) . . ?
C5A C6A H6A 110.7 . . ?
C5A C6A C7A 115.9(4) . . ?
C7A C6A H6A 110.7 . . ?
C1A C7A C6A 100.0(4) . . ?
C1A C7A H7A 116.0 . . ?
C6A C7A H7A 116.0 . . ?
C8A C7A C1A 100.2(4) . . ?
C8A C7A C6A 106.3(4) . . ?
C8A C7A H7A 116.0 . . ?
C7A C8A H8A 126.6 . . ?
C9A C8A C7A 106.8(5) . . ?
C9A C8A H8A 126.6 . . ?
C2A C9A H9A 126.0 . . ?
C8A C9A C2A 108.0(5) . . ?
C8A C9A H9A 126.0 . . ?
C11A C10A N1A 117.9(8) . . ?
C11A C10A C15A 121.5(7) . . ?
C15A C10A N1A 120.4(9) . . ?
C10A C11A H11A 121.1 . . ?
C12A C11A C10A 117.7(7) . . ?
C12A C11A H11A 121.1 . . ?
F1A C12A C11A 117.5(8) . . ?
C13A C12A C11A 123.2(8) . . ?
C13A C12A F1A 119.3(8) . . ?
C12A C13A H13A 120.8 . . ?
C12A C13A C14A 118.4(9) . . ?
C14A C13A H13A 120.8 . . ?
C13A C14A H14A 119.5 . . ?
C13A C14A C15A 121.1(8) . . ?
C15A C14A H14A 119.5 . . ?
C10A C15A C16A 121.5(8) . . ?
C14A C15A C10A 118.1(7) . . ?
C14A C15A C16A 120.2(7) . . ?
C17A C16A C15A 117.6(7) . . ?
C17A C16A C29A 120.4(6) . . ?
C29A C16A C15A 122.1(6) . . ?
C16A C17A H17A 118.8 . . ?
C16A C17A C18A 122.4(8) . . ?
C18A C17A H17A 118.8 . . ?
C19A C18A C17A 121.9(10) . . ?
C31A C18A C17A 118.7(7) . . ?
C31A C18A C19A 119.4(11) . . ?
C18A C19A H19A 119.5 . . ?
C20A C19A C18A 121.0(15) . . ?
C20A C19A H19A 119.5 . . ?
C19A C20A H20A 119.8 . . ?
C19A C20A C21A 120.3(10) . . ?
C21A C20A H20A 119.8 . . ?
C20A C21A H21A 119.0 . . ?
C20A C21A C22A 122.0(8) . . ?
C22A C21A H21A 119.0 . . ?
C21A C22A C23A 125.1(10) . . ?
C21A C22A C31A 116.7(8) . . ?
C23A C22A C31A 118.2(9) . . ?
C22A C23A H23A 118.6 . . ?
C24A C23A C22A 122.8(11) . . ?
C24A C23A H23A 118.6 . . ?
C23A C24A H24A 119.7 . . ?
C23A C24A C25A 120.6(13) . . ?
C25A C24A H24A 119.7 . . ?
C26A C25A C24A 122.0(9) . . ?
C26A C25A C30A 119.3(7) . . ?
C30A C25A C24A 118.7(9) . . ?
C25A C26A H26A 119.1 . . ?
C25A C26A C27A 121.8(7) . . ?
C27A C26A H26A 119.1 . . ?
C26A C27A H27A 120.1 . . ?
C26A C27A C28A 119.9(7) . . ?
C28A C27A H27A 120.1 . . ?
C27A C28A H28A 119.8 . . ?
C27A C28A C29A 120.4(6) . . ?
C29A C28A H28A 119.8 . . ?
C28A C29A C16A 122.7(6) . . ?
C28A C29A C30A 118.9(6) . . ?
C30A C29A C16A 118.4(6) . . ?
C25A C30A C29A 119.7(7) . . ?
C25A C30A C31A 120.9(9) . . ?
C31A C30A C29A 119.4(8) . . ?
C18A C31A C22A 120.5(8) . . ?
C18A C31A C30A 120.6(9) . . ?
C30A C31A C22A 118.8(8) . . ?
C11C C10C N1A 118(3) . . ?
C11C C10C C15C 122(2) . . ?
C15C C10C N1A 119(3) . . ?
C10C C11C H11C 121.3 . . ?
C12C C11C C10C 117(3) . . ?
C12C C11C H11C 121.3 . . ?
F1C C12C C11C 118(3) . . ?
C13C C12C C11C 123(2) . . ?
C13C C12C F1C 119(3) . . ?
C12C C13C H13C 120.9 . . ?
C12C C13C C14C 118(3) . . ?
C14C C13C H13C 120.9 . . ?
C13C C14C H14C 119.1 . . ?
C13C C14C C15C 122(3) . . ?
C15C C14C H14C 119.1 . . ?
C10C C15C C16C 122(3) . . ?
C14C C15C C10C 117(2) . . ?
C14C C15C C16C 121(3) . . ?
C17C C16C C15C 118.4(16) . . ?
C17C C16C C29C 119(2) . . ?
C29C C16C C15C 122.5(15) . . ?
C16C C17C H17C 118.0 . . ?
C16C C17C C18C 124(2) . . ?
C18C C17C H17C 118.0 . . ?
C19C C18C C17C 125(2) . . ?
C31C C18C C17C 118(2) . . ?
C31C C18C C19C 117(2) . . ?
C18C C19C H19C 118.8 . . ?
C20C C19C C18C 122(3) . . ?
C20C C19C H19C 118.8 . . ?
C19C C20C H20C 120.1 . . ?
C21C C20C C19C 120(3) . . ?
C21C C20C H20C 120.1 . . ?
C20C C21C H21C 119.1 . . ?
C20C C21C C22C 122(2) . . ?
C22C C21C H21C 119.1 . . ?
C21C C22C C23C 127(2) . . ?
C21C C22C C31C 116(2) . . ?
C23C C22C C31C 117(2) . . ?
C22C C23C H23C 117.3 . . ?
C24C C23C C22C 125(3) . . ?
C24C C23C H23C 117.3 . . ?
C23C C24C H24C 120.4 . . ?
C23C C24C C25C 119(3) . . ?
C25C C24C H24C 120.4 . . ?
C26C C25C C24C 122(2) . . ?
C26C C25C C30C 120(2) . . ?
C30C C25C C24C 118(2) . . ?
C25C C26C H26C 119.0 . . ?
C25C C26C C27C 122(3) . . ?
C27C C26C H26C 119.0 . . ?
C26C C27C H27C 120.9 . . ?
C28C C27C C26C 118(3) . . ?
C28C C27C H27C 120.9 . . ?
C27C C28C H28C 119.1 . . ?
C27C C28C C29C 122(2) . . ?
C29C C28C H28C 119.1 . . ?
C16C C29C C30C 119.6(19) . . ?
C28C C29C C16C 121.9(19) . . ?
C28C C29C C30C 118.5(19) . . ?
C25C C30C C29C 118.6(19) . . ?
C25C C30C C31C 123(2) . . ?
C31C C30C C29C 118.2(18) . . ?
C18C C31C C22C 121(2) . . ?
C18C C31C C30C 121.1(19) . . ?
C30C C31C C22C 117.0(19) . . ?
C4B N1B C5B 112.9(4) . . ?
C4B N1B C10B 121.9(4) . . ?
C4B N1B C10D 129.8(6) . . ?
C5B N1B C10B 124.2(4) . . ?
C5B N1B C10D 116.9(5) . . ?
H1BA C1B H1BB 110.4 . . ?
C2B C1B H1BA 112.9 . . ?
C2B C1B H1BB 112.9 . . ?
C7B C1B H1BA 112.9 . . ?
C7B C1B H1BB 112.9 . . ?
C7B C1B C2B 94.0(4) . . ?
C1B C2B H2B 116.3 . . ?
C1B C2B C3B 99.6(4) . . ?
C3B C2B H2B 116.3 . . ?
C9B C2B C1B 100.4(5) . . ?
C9B C2B H2B 116.3 . . ?
C9B C2B C3B 105.6(4) . . ?
C2B C3B H3B 110.7 . . ?
C4B C3B C2B 115.1(4) . . ?
C4B C3B H3B 110.7 . . ?
C4B C3B C6B 105.6(4) . . ?
C6B C3B C2B 103.6(4) . . ?
C6B C3B H3B 110.7 . . ?
O1B C4B N1B 123.5(4) . . ?
O1B C4B C3B 128.4(4) . . ?
N1B C4B C3B 108.1(4) . . ?
O2B C5B N1B 123.7(4) . . ?
O2B C5B C6B 128.0(4) . . ?
N1B C5B C6B 108.4(4) . . ?
C3B C6B H6B 111.0 . . ?
C3B C6B C7B 103.1(4) . . ?
C5B C6B C3B 104.8(4) . . ?
C5B C6B H6B 111.0 . . ?
C5B C6B C7B 115.6(4) . . ?
C7B C6B H6B 111.0 . . ?
C1B C7B C6B 98.8(4) . . ?
C1B C7B H7B 116.5 . . ?
C6B C7B H7B 116.5 . . ?
C8B C7B C1B 99.5(5) . . ?
C8B C7B C6B 106.5(4) . . ?
C8B C7B H7B 116.5 . . ?
C7B C8B H8B 125.5 . . ?
C9B C8B C7B 109.1(5) . . ?
C9B C8B H8B 125.5 . . ?
C2B C9B H9B 126.4 . . ?
C8B C9B C2B 107.2(5) . . ?
C8B C9B H9B 126.4 . . ?
C11B C10B N1B 118.1(8) . . ?
C11B C10B C15B 121.2(8) . . ?
C15B C10B N1B 120.6(7) . . ?
C10B C11B H11B 120.9 . . ?
C12B C11B C10B 118.3(9) . . ?
C12B C11B H11B 120.9 . . ?
C11B C12B F1B 118.5(10) . . ?
C11B C12B C13B 123.4(9) . . ?
F1B C12B C13B 118.0(10) . . ?
C12B C13B H13B 121.1 . . ?
C12B C13B C14B 117.7(9) . . ?
C14B C13B H13B 121.1 . . ?
C13B C14B H14B 119.3 . . ?
C15B C14B C13B 121.4(8) . . ?
C15B C14B H14B 119.3 . . ?
C10B C15B C16B 121.8(7) . . ?
C14B C15B C10B 117.8(6) . . ?
C14B C15B C16B 120.3(6) . . ?
C17B C16B C15B 120.3(8) . . ?
C17B C16B C29B 119.8(7) . . ?
C29B C16B C15B 119.9(6) . . ?
C16B C17B H17B 118.6 . . ?
C16B C17B C18B 122.9(10) . . ?
C18B C17B H17B 118.6 . . ?
C19B C18B C17B 123.1(8) . . ?
C19B C18B C31B 119.0(7) . . ?
C31B C18B C17B 117.9(8) . . ?
C18B C19B H19B 119.7 . . ?
C18B C19B C20B 120.6(7) . . ?
C20B C19B H19B 119.7 . . ?
C19B C20B H20B 119.7 . . ?
C21B C20B C19B 120.6(7) . . ?
C21B C20B H20B 119.7 . . ?
C20B C21B H21B 119.1 . . ?
C20B C21B C22B 121.7(7) . . ?
C22B C21B H21B 119.1 . . ?
C21B C22B C23B 124.0(8) . . ?
C21B C22B C31B 117.8(7) . . ?
C23B C22B C31B 118.1(7) . . ?
C22B C23B H23B 119.0 . . ?
C24B C23B C22B 122.0(8) . . ?
C24B C23B H23B 119.0 . . ?
C23B C24B H24B 119.2 . . ?
C23B C24B C25B 121.6(8) . . ?
C25B C24B H24B 119.2 . . ?
C26B C25B C24B 121.9(8) . . ?
C30B C25B C24B 120.0(8) . . ?
C30B C25B C26B 118.0(8) . . ?
C25B C26B H26B 119.9 . . ?
C27B C26B C25B 120.1(8) . . ?
C27B C26B H26B 119.9 . . ?
C26B C27B H27B 119.1 . . ?
C26B C27B C28B 121.8(9) . . ?
C28B C27B H27B 119.1 . . ?
C27B C28B H28B 119.7 . . ?
C27B C28B C29B 120.5(11) . . ?
C29B C28B H28B 119.7 . . ?
C28B C29B C16B 122.6(8) . . ?
C28B C29B C30B 117.8(8) . . ?
C30B C29B C16B 119.7(7) . . ?
C25B C30B C29B 121.7(9) . . ?
C25B C30B C31B 119.2(7) . . ?
C29B C30B C31B 119.1(7) . . ?
C18B C31B C22B 120.3(7) . . ?
C18B C31B C30B 120.7(7) . . ?
C22B C31B C30B 119.0(7) . . ?
C11D C10D N1B 114(3) . . ?
C11D C10D C15D 123(2) . . ?
C15D C10D N1B 123(2) . . ?
C10D C11D H11D 121.0 . . ?
C12D C11D C10D 118(3) . . ?
C12D C11D H11D 121.0 . . ?
C11D C12D F1D 118(3) . . ?
C11D C12D C13D 122(3) . . ?
F1D C12D C13D 119(3) . . ?
C12D C13D H13D 120.9 . . ?
C12D C13D C14D 118(3) . . ?
C14D C13D H13D 120.9 . . ?
C13D C14D H14D 119.1 . . ?
C15D C14D C13D 122(3) . . ?
C15D C14D H14D 119.1 . . ?
C10D C15D C16D 125(2) . . ?
C14D C15D C10D 116.2(18) . . ?
C14D C15D C16D 119(2) . . ?
C17D C16D C15D 113.2(19) . . ?
C17D C16D C29D 119(2) . . ?
C29D C16D C15D 127.8(14) . . ?
C16D C17D H17D 118.5 . . ?
C16D C17D C18D 123(3) . . ?
C18D C17D H17D 118.5 . . ?
C19D C18D C17D 123(2) . . ?
C19D C18D C31D 119.4(19) . . ?
C31D C18D C17D 118(2) . . ?
C18D C19D H19D 120.2 . . ?
C18D C19D C20D 119.6(19) . . ?
C20D C19D H19D 120.2 . . ?
C19D C20D H20D 119.9 . . ?
C21D C20D C19D 120.2(18) . . ?
C21D C20D H20D 119.9 . . ?
C20D C21D H21D 119.1 . . ?
C22D C21D C20D 121.9(19) . . ?
C22D C21D H21D 119.1 . . ?
C21D C22D C23D 124(2) . . ?
C21D C22D C31D 119.4(19) . . ?
C23D C22D C31D 116.3(19) . . ?
C22D C23D H23D 118.3 . . ?
C24D C23D C22D 123(2) . . ?
C24D C23D H23D 118.3 . . ?
C23D C24D H24D 119.6 . . ?
C23D C24D C25D 121(3) . . ?
C25D C24D H24D 119.6 . . ?
C26D C25D C24D 123(2) . . ?
C30D C25D C24D 119.8(19) . . ?
C30D C25D C26D 117(2) . . ?
C25D C26D H26D 118.5 . . ?
C27D C26D C25D 123(2) . . ?
C27D C26D H26D 118.5 . . ?
C26D C27D H27D 120.8 . . ?
C28D C27D C26D 118(3) . . ?
C28D C27D H27D 120.8 . . ?
C27D C28D H28D 118.1 . . ?
C27D C28D C29D 124(3) . . ?
C29D C28D H28D 118.1 . . ?
C16D C29D C30D 120.8(17) . . ?
C28D C29D C16D 123.0(19) . . ?
C28D C29D C30D 116.2(19) . . ?
C25D C30D C29D 122(2) . . ?
C25D C30D C31D 118.3(17) . . ?
C29D C30D C31D 119.5(18) . . ?
C18D C31D C22D 119(2) . . ?
C18D C31D C30D 119.4(19) . . ?
C22D C31D C30D 121(2) . . ?

loop_
_geom_bond_atom_site_label_1
_geom_bond_atom_site_label_2
_geom_bond_distance
_geom_bond_site_symmetry_2
_geom_bond_publ_flag
O1A C4A 1.220(5) . ?
O2A C5A 1.207(5) . ?
N1A C4A 1.398(6) . ?
N1A C5A 1.398(5) . ?
N1A C10A 1.424(7) . ?
N1A C10C 1.424(13) . ?
C1A H1AA 0.9900 . ?
C1A H1AB 0.9900 . ?
C1A C2A 1.532(7) . ?
C1A C7A 1.524(7) . ?
C2A H2A 1.0000 . ?
C2A C3A 1.568(7) . ?
C2A C9A 1.497(7) . ?
C3A H3A 1.0000 . ?
C3A C4A 1.500(7) . ?
C3A C6A 1.535(6) . ?
C5A C6A 1.495(7) . ?
C6A H6A 1.0000 . ?
C6A C7A 1.550(7) . ?
C7A H7A 1.0000 . ?
C7A C8A 1.521(7) . ?
C8A H8A 0.9500 . ?
C8A C9A 1.336(7) . ?
C9A H9A 0.9500 . ?
C10A C11A 1.378(9) . ?
C10A C15A 1.395(9) . ?
C11A H11A 0.9500 . ?
C11A C12A 1.377(8) . ?
C12A F1A 1.370(8) . ?
C12A C13A 1.361(10) . ?
C13A H13A 0.9500 . ?
C13A C14A 1.382(10) . ?
C14A H14A 0.9500 . ?
C14A C15A 1.394(8) . ?
C15A C16A 1.484(8) . ?
C16A C17A 1.347(11) . ?
C16A C29A 1.439(9) . ?
C17A H17A 0.9500 . ?
C17A C18A 1.428(10) . ?
C18A C19A 1.401(11) . ?
C18A C31A 1.389(10) . ?
C19A H19A 0.9500 . ?
C19A C20A 1.363(17) . ?
C20A H20A 0.9500 . ?
C20A C21A 1.373(12) . ?
C21A H21A 0.9500 . ?
C21A C22A 1.409(13) . ?
C22A C23A 1.426(15) . ?
C22A C31A 1.440(14) . ?
C23A H23A 0.9500 . ?
C23A C24A 1.339(18) . ?
C24A H24A 0.9500 . ?
C24A C25A 1.445(12) . ?
C25A C26A 1.384(13) . ?
C25A C30A 1.410(12) . ?
C26A H26A 0.9500 . ?
C26A C27A 1.384(14) . ?
C27A H27A 0.9500 . ?
C27A C28A 1.397(9) . ?
C28A H28A 0.9500 . ?
C28A C29A 1.404(10) . ?
C29A C30A 1.433(11) . ?
C30A C31A 1.428(10) . ?
C10C C11C 1.379(19) . ?
C10C C15C 1.395(18) . ?
C11C H11C 0.9500 . ?
C11C C12C 1.375(19) . ?
C12C F1C 1.370(18) . ?
C12C C13C 1.362(19) . ?
C13C H13C 0.9500 . ?
C13C C14C 1.381(19) . ?
C14C H14C 0.9500 . ?
C14C C15C 1.393(19) . ?
C15C C16C 1.484(18) . ?
C16C C17C 1.34(2) . ?
C16C C29C 1.426(18) . ?
C17C H17C 0.9500 . ?
C17C C18C 1.43(2) . ?
C18C C19C 1.39(2) . ?
C18C C31C 1.39(2) . ?
C19C H19C 0.9500 . ?
C19C C20C 1.37(3) . ?
C20C H20C 0.9500 . ?
C20C C21C 1.36(2) . ?
C21C H21C 0.9500 . ?
C21C C22C 1.40(2) . ?
C22C C23C 1.44(2) . ?
C22C C31C 1.46(2) . ?
C23C H23C 0.9500 . ?
C23C C24C 1.34(3) . ?
C24C H24C 0.9500 . ?
C24C C25C 1.43(2) . ?
C25C C26C 1.38(2) . ?
C25C C30C 1.41(2) . ?
C26C H26C 0.9500 . ?
C26C C27C 1.39(2) . ?
C27C H27C 0.9500 . ?
C27C C28C 1.38(2) . ?
C28C H28C 0.9500 . ?
C28C C29C 1.398(19) . ?
C29C C30C 1.45(2) . ?
C30C C31C 1.43(2) . ?
O1B C4B 1.210(5) . ?
O2B C5B 1.216(5) . ?
N1B C4B 1.388(5) . ?
N1B C5B 1.392(6) . ?
N1B C10B 1.440(7) . ?
N1B C10D 1.434(13) . ?
C1B H1BA 0.9900 . ?
C1B H1BB 0.9900 . ?
C1B C2B 1.542(7) . ?
C1B C7B 1.538(7) . ?
C2B H2B 1.0000 . ?
C2B C3B 1.562(7) . ?
C2B C9B 1.499(8) . ?
C3B H3B 1.0000 . ?
C3B C4B 1.497(6) . ?
C3B C6B 1.530(6) . ?
C5B C6B 1.500(6) . ?
C6B H6B 1.0000 . ?
C6B C7B 1.562(7) . ?
C7B H7B 1.0000 . ?
C7B C8B 1.509(8) . ?
C8B H8B 0.9500 . ?
C8B C9B 1.315(9) . ?
C9B H9B 0.9500 . ?
C10B C11B 1.382(9) . ?
C10B C15B 1.405(9) . ?
C11B H11B 0.9500 . ?
C11B C12B 1.359(9) . ?
C12B F1B 1.370(9) . ?
C12B C13B 1.373(10) . ?
C13B H13B 0.9500 . ?
C13B C14B 1.389(10) . ?
C14B H14B 0.9500 . ?
C14B C15B 1.389(9) . ?
C15B C16B 1.484(9) . ?
C16B C17B 1.353(11) . ?
C16B C29B 1.454(9) . ?
C17B H17B 0.9500 . ?
C17B C18B 1.437(14) . ?
C18B C19B 1.393(11) . ?
C18B C31B 1.418(11) . ?
C19B H19B 0.9500 . ?
C19B C20B 1.393(10) . ?
C20B H20B 0.9500 . ?
C20B C21B 1.378(10) . ?
C21B H21B 0.9500 . ?
C21B C22B 1.390(9) . ?
C22B C23B 1.432(12) . ?
C22B C31B 1.441(11) . ?
C23B H23B 0.9500 . ?
C23B C24B 1.319(13) . ?
C24B H24B 0.9500 . ?
C24B C25B 1.424(13) . ?
C25B C26B 1.419(11) . ?
C25B C30B 1.399(12) . ?
C26B H26B 0.9500 . ?
C26B C27B 1.365(11) . ?
C27B H27B 0.9500 . ?
C27B C28B 1.377(13) . ?
C28B H28B 0.9500 . ?
C28B C29B 1.402(14) . ?
C29B C30B 1.416(10) . ?
C30B C31B 1.442(12) . ?
C10D C11D 1.37(2) . ?
C10D C15D 1.39(2) . ?
C11D H11D 0.9500 . ?
C11D C12D 1.36(2) . ?
C12D F1D 1.37(2) . ?
C12D C13D 1.37(2) . ?
C13D H13D 0.9500 . ?
C13D C14D 1.39(2) . ?
C14D H14D 0.9500 . ?
C14D C15D 1.39(2) . ?
C15D C16D 1.50(2) . ?
C16D C17D 1.37(3) . ?
C16D C29D 1.412(19) . ?
C17D H17D 0.9500 . ?
C17D C18D 1.44(3) . ?
C18D C19D 1.40(2) . ?
C18D C31D 1.42(2) . ?
C19D H19D 0.9500 . ?
C19D C20D 1.40(2) . ?
C20D H20D 0.9500 . ?
C20D C21D 1.38(2) . ?
C21D H21D 0.9500 . ?
C21D C22D 1.35(2) . ?
C22D C23D 1.43(2) . ?
C22D C31D 1.43(2) . ?
C23D H23D 0.9500 . ?
C23D C24D 1.33(2) . ?
C24D H24D 0.9500 . ?
C24D C25D 1.42(3) . ?
C25D C26D 1.41(2) . ?
C25D C30D 1.40(2) . ?
C26D H26D 0.9500 . ?
C26D C27D 1.37(2) . ?
C27D H27D 0.9500 . ?
C27D C28D 1.35(3) . ?
C28D H28D 0.9500 . ?
C28D C29D 1.40(3) . ?
C29D C30D 1.41(2) . ?
C30D C31D 1.44(3) . ?

loop_
_geom_torsion_atom_site_label_1
_geom_torsion_atom_site_label_2
_geom_torsion_atom_site_label_3
_geom_torsion_atom_site_label_4
_geom_torsion
_geom_torsion_site_symmetry_1
_geom_torsion_site_symmetry_2
_geom_torsion_site_symmetry_3
_geom_torsion_site_symmetry_4
_geom_torsion_publ_flag
O2A C5A C6A C3A 178.3(5) . . . . ?
O2A C5A C6A C7A 65.1(6) . . . . ?
N1A C5A C6A C3A -1.2(5) . . . . ?
N1A C5A C6A C7A -114.5(4) . . . . ?
N1A C10A C11A C12A -173.9(15) . . . . ?
N1A C10A C15A C14A 173.7(15) . . . . ?
N1A C10A C15A C16A -2(3) . . . . ?
N1A C10C C11C C12C 180(7) . . . . ?
N1A C10C C15C C14C -179(6) . . . . ?
N1A C10C C15C C16C 0(10) . . . . ?
C1A C2A C3A C4A -153.2(4) . . . . ?
C1A C2A C3A C6A -38.7(4) . . . . ?
C1A C2A C9A C8A 32.4(5) . . . . ?
C1A C7A C8A C9A -33.6(5) . . . . ?
C2A C1A C7A C6A -58.9(4) . . . . ?
C2A C1A C7A C8A 49.9(4) . . . . ?
C2A C3A C4A O1A -71.4(7) . . . . ?
C2A C3A C4A N1A 109.3(5) . . . . ?
C2A C3A C6A C5A -119.6(4) . . . . ?
C2A C3A C6A C7A 2.3(4) . . . . ?
C3A C2A C9A C8A -70.0(5) . . . . ?
C3A C6A C7A C1A 35.2(4) . . . . ?
C3A C6A C7A C8A -68.7(5) . . . . ?
C4A N1A C5A O2A 179.2(4) . . . . ?
C4A N1A C5A C6A -1.2(5) . . . . ?
C4A N1A C10A C11A -75.6(18) . . . . ?
C4A N1A C10A C15A 109.1(18) . . . . ?
C4A N1A C10C C11C -87(6) . . . . ?
C4A N1A C10C C15C 94(7) . . . . ?
C4A C3A C6A C5A 3.0(5) . . . . ?
C4A C3A C6A C7A 124.9(4) . . . . ?
C5A N1A C4A O1A -176.0(5) . . . . ?
C5A N1A C4A C3A 3.3(5) . . . . ?
C5A N1A C10A C11A 92.4(18) . . . . ?
C5A N1A C10A C15A -82.9(18) . . . . ?
C5A N1A C10C C11C 81(6) . . . . ?
C5A N1A C10C C15C -99(7) . . . . ?
C5A C6A C7A C1A 149.6(4) . . . . ?
C5A C6A C7A C8A 45.7(6) . . . . ?
C6A C3A C4A O1A 175.4(5) . . . . ?
C6A C3A C4A N1A -3.8(5) . . . . ?
C6A C7A C8A C9A 70.1(5) . . . . ?
C7A C1A C2A C3A 59.7(4) . . . . ?
C7A C1A C2A C9A -49.8(4) . . . . ?
C7A C8A C9A C2A 0.6(6) . . . . ?
C9A C2A C3A C4A -49.2(6) . . . . ?
C9A C2A C3A C6A 65.3(5) . . . . ?
C10A N1A C4A O1A -7.0(9) . . . . ?
C10A N1A C4A C3A 172.4(6) . . . . ?
C10A N1A C5A O2A 9.8(8) . . . . ?
C10A N1A C5A C6A -170.6(6) . . . . ?
C10A C11A C12A F1A 178.8(14) . . . . ?
C10A C11A C12A C13A 0(2) . . . . ?
C10A C15A C16A C17A 105.3(14) . . . . ?
C10A C15A C16A C29A -76.3(15) . . . . ?
C11A C10A C15A C14A -1(2) . . . . ?
C11A C10A C15A C16A -177.0(13) . . . . ?
C11A C12A C13A C14A -2(3) . . . . ?
C12A C13A C14A C15A 2(3) . . . . ?
F1A C12A C13A C14A 179.8(17) . . . . ?
C13A C14A C15A C10A 0(2) . . . . ?
C13A C14A C15A C16A 175.5(15) . . . . ?
C14A C15A C16A C17A -70.1(10) . . . . ?
C14A C15A C16A C29A 108.2(8) . . . . ?
C15A C10A C11A C12A 1(2) . . . . ?
C15A C16A C17A C18A 179.2(7) . . . . ?
C15A C16A C29A C28A 1.2(9) . . . . ?
C15A C16A C29A C30A -178.2(7) . . . . ?
C16A C17A C18A C19A 179.2(8) . . . . ?
C16A C17A C18A C31A -1.1(10) . . . . ?
C16A C29A C30A C25A 179.6(6) . . . . ?
C16A C29A C30A C31A -0.7(10) . . . . ?
C17A C16A C29A C28A 179.5(6) . . . . ?
C17A C16A C29A C30A 0.1(9) . . . . ?
C17A C18A C19A C20A 179.9(8) . . . . ?
C17A C18A C31A C22A -178.1(7) . . . . ?
C17A C18A C31A C30A 0.4(11) . . . . ?
C18A C19A C20A C21A -2.0(14) . . . . ?
C19A C18A C31A C22A 1.7(12) . . . . ?
C19A C18A C31A C30A -179.9(8) . . . . ?
C19A C20A C21A C22A 1.8(13) . . . . ?
C20A C21A C22A C23A 177.5(10) . . . . ?
C20A C21A C22A C31A 0.0(12) . . . . ?
C21A C22A C23A C24A -179.0(11) . . . . ?
C21A C22A C31A C18A -1.8(12) . . . . ?
C21A C22A C31A C30A 179.7(7) . . . . ?
C22A C23A C24A C25A 0.1(18) . . . . ?
C23A C22A C31A C18A -179.4(9) . . . . ?
C23A C22A C31A C30A 2.1(13) . . . . ?
C23A C24A C25A C26A 179.1(11) . . . . ?
C23A C24A C25A C30A 0.7(14) . . . . ?
C24A C25A C26A C27A 179.2(9) . . . . ?
C24A C25A C30A C29A 179.6(7) . . . . ?
C24A C25A C30A C31A -0.1(11) . . . . ?
C25A C26A C27A C28A 2.2(15) . . . . ?
C25A C30A C31A C18A -179.8(7) . . . . ?
C25A C30A C31A C22A -1.3(11) . . . . ?
C26A C25A C30A C29A 1.2(11) . . . . ?
C26A C25A C30A C31A -178.5(8) . . . . ?
C26A C27A C28A C29A -0.8(11) . . . . ?
C27A C28A C29A C16A -179.7(6) . . . . ?
C27A C28A C29A C30A -0.3(9) . . . . ?
C28A C29A C30A C25A 0.2(9) . . . . ?
C28A C29A C30A C31A 179.8(6) . . . . ?
C29A C16A C17A C18A 0.8(9) . . . . ?
C29A C30A C31A C18A 0.5(11) . . . . ?
C29A C30A C31A C22A 179.0(7) . . . . ?
C30A C25A C26A C27A -2.4(14) . . . . ?
C31A C18A C19A C20A 0.2(14) . . . . ?
C31A C22A C23A C24A -1.6(17) . . . . ?
C10C N1A C4A O1A -8(2) . . . . ?
C10C N1A C4A C3A 171.8(19) . . . . ?
C10C N1A C5A O2A 9.6(18) . . . . ?
C10C N1A C5A C6A -170.8(18) . . . . ?
C10C C11C C12C F1C 179(6) . . . . ?
C10C C11C C12C C13C 1(9) . . . . ?
C10C C15C C16C C17C -84(5) . . . . ?
C10C C15C C16C C29C 98(5) . . . . ?
C11C C10C C15C C14C 2(9) . . . . ?
C11C C10C C15C C16C -180(4) . . . . ?
C11C C12C C13C C14C -2(12) . . . . ?
C12C C13C C14C C15C 2(11) . . . . ?
F1C C12C C13C C14C -179(7) . . . . ?
C13C C14C C15C C10C -2(9) . . . . ?
C13C C14C C15C C16C 179(5) . . . . ?
C14C C15C C16C C17C 94(4) . . . . ?
C14C C15C C16C C29C -83(3) . . . . ?
C15C C10C C11C C12C -1(9) . . . . ?
C15C C16C C17C C18C 179(3) . . . . ?
C15C C16C C29C C28C -1(2) . . . . ?
C15C C16C C29C C30C 177(3) . . . . ?
C16C C17C C18C C19C 179(3) . . . . ?
C16C C17C C18C C31C 1(4) . . . . ?
C16C C29C C30C C25C 179(2) . . . . ?
C16C C29C C30C C31C 5(4) . . . . ?
C17C C16C C29C C28C -179(2) . . . . ?
C17C C16C C29C C30C 0(3) . . . . ?
C17C C18C C19C C20C 175(3) . . . . ?
C17C C18C C31C C22C 175(3) . . . . ?
C17C C18C C31C C30C 4(5) . . . . ?
C18C C19C C20C C21C 11(6) . . . . ?
C19C C18C C31C C22C -3(5) . . . . ?
C19C C18C C31C C30C -173(3) . . . . ?
C19C C20C C21C C22C -5(5) . . . . ?
C20C C21C C22C C23C 177(4) . . . . ?
C20C C21C C22C C31C -4(5) . . . . ?
C21C C22C C23C C24C 177(4) . . . . ?
C21C C22C C31C C18C 8(5) . . . . ?
C21C C22C C31C C30C 179(3) . . . . ?
C22C C23C C24C C25C -1(6) . . . . ?
C23C C22C C31C C18C -173(3) . . . . ?
C23C C22C C31C C30C -2(5) . . . . ?
C23C C24C C25C C26C -177(5) . . . . ?
C23C C24C C25C C30C 6(5) . . . . ?
C24C C25C C26C C27C -168(4) . . . . ?
C24C C25C C30C C29C 177(3) . . . . ?
C24C C25C C30C C31C -10(5) . . . . ?
C25C C26C C27C C28C -14(8) . . . . ?
C25C C30C C31C C18C 179(3) . . . . ?
C25C C30C C31C C22C 8(5) . . . . ?
C26C C25C C30C C29C -1(5) . . . . ?
C26C C25C C30C C31C 173(4) . . . . ?
C26C C27C C28C C29C 11(5) . . . . ?
C27C C28C C29C C16C 176(2) . . . . ?
C27C C28C C29C C30C -3(2) . . . . ?
C28C C29C C30C C25C -2(4) . . . . ?
C28C C29C C30C C31C -176(2) . . . . ?
C29C C16C C17C C18C -3(4) . . . . ?
C29C C30C C31C C18C -7(5) . . . . ?
C29C C30C C31C C22C -179(3) . . . . ?
C30C C25C C26C C27C 9(8) . . . . ?
C31C C18C C19C C20C -7(5) . . . . ?
C31C C22C C23C C24C -1(6) . . . . ?
O2B C5B C6B C3B -175.7(5) . . . . ?
O2B C5B C6B C7B 71.5(7) . . . . ?
N1B C5B C6B C3B 4.7(5) . . . . ?
N1B C5B C6B C7B -108.0(5) . . . . ?
N1B C10B C11B C12B -176.2(6) . . . . ?
N1B C10B C15B C14B 174.7(6) . . . . ?
N1B C10B C15B C16B -4.5(11) . . . . ?
N1B C10D C11D C12D 179.7(6) . . . . ?
N1B C10D C15D C14D -179.3(10) . . . . ?
N1B C10D C15D C16D 2.7(15) . . . . ?
C1B C2B C3B C4B -149.3(4) . . . . ?
C1B C2B C3B C6B -34.5(5) . . . . ?
C1B C2B C9B C8B 33.6(6) . . . . ?
C1B C7B C8B C9B -32.4(6) . . . . ?
C2B C1B C7B C6B -59.7(4) . . . . ?
C2B C1B C7B C8B 48.8(5) . . . . ?
C2B C3B C4B O1B -64.6(6) . . . . ?
C2B C3B C4B N1B 113.5(4) . . . . ?
C2B C3B C6B C5B -124.2(4) . . . . ?
C2B C3B C6B C7B -2.8(5) . . . . ?
C3B C2B C9B C8B -69.5(5) . . . . ?
C3B C6B C7B C1B 39.3(4) . . . . ?
C3B C6B C7B C8B -63.4(5) . . . . ?
C4B N1B C5B O2B 175.3(5) . . . . ?
C4B N1B C5B C6B -5.2(5) . . . . ?
C4B N1B C10B C11B -94.9(7) . . . . ?
C4B N1B C10B C15B 87.8(8) . . . . ?
C4B N1B C10D C11D -76.5(11) . . . . ?
C4B N1B C10D C15D 102.6(14) . . . . ?
C4B C3B C6B C5B -2.8(5) . . . . ?
C4B C3B C6B C7B 118.6(4) . . . . ?
C5B N1B C4B O1B -178.5(4) . . . . ?
C5B N1B C4B C3B 3.3(5) . . . . ?
C5B N1B C10B C11B 73.0(8) . . . . ?
C5B N1B C10B C15B -104.3(7) . . . . ?
C5B N1B C10D C11D 96.0(8) . . . . ?
C5B N1B C10D C15D -84.9(11) . . . . ?
C5B C6B C7B C1B 153.0(4) . . . . ?
C5B C6B C7B C8B 50.3(6) . . . . ?
C6B C3B C4B O1B -178.1(4) . . . . ?
C6B C3B C4B N1B -0.1(5) . . . . ?
C6B C7B C8B C9B 69.8(6) . . . . ?
C7B C1B C2B C3B 58.0(4) . . . . ?
C7B C1B C2B C9B -50.0(5) . . . . ?
C7B C8B C9B C2B -0.8(6) . . . . ?
C9B C2B C3B C4B -45.5(6) . . . . ?
C9B C2B C3B C6B 69.3(5) . . . . ?
C10B N1B C4B O1B -9.4(8) . . . . ?
C10B N1B C4B C3B 172.4(5) . . . . ?
C10B N1B C5B O2B 6.4(8) . . . . ?
C10B N1B C5B C6B -174.0(6) . . . . ?
C10B C11B C12B F1B 179.3(7) . . . . ?
C10B C11B C12B C13B -0.6(11) . . . . ?
C10B C15B C16B C17B -85.0(10) . . . . ?
C10B C15B C16B C29B 95.3(8) . . . . ?
C11B C10B C15B C14B -2.5(11) . . . . ?
C11B C10B C15B C16B 178.3(7) . . . . ?
C11B C12B C13B C14B 1.6(12) . . . . ?
C12B C13B C14B C15B -3.0(13) . . . . ?
F1B C12B C13B C14B -178.3(8) . . . . ?
C13B C14B C15B C10B 3.5(12) . . . . ?
C13B C14B C15B C16B -177.3(8) . . . . ?
C14B C15B C16B C17B 95.8(9) . . . . ?
C14B C15B C16B C29B -83.9(9) . . . . ?
C15B C10B C11B C12B 1.1(11) . . . . ?
C15B C16B C17B C18B -178.8(7) . . . . ?
C15B C16B C29B C28B -2.6(15) . . . . ?
C15B C16B C29B C30B 179.4(7) . . . . ?
C16B C17B C18B C19B -178.1(8) . . . . ?
C16B C17B C18B C31B -0.6(13) . . . . ?
C16B C29B C30B C25B 178.1(9) . . . . ?
C16B C29B C30B C31B -0.5(11) . . . . ?
C17B C16B C29B C28B 177.7(14) . . . . ?
C17B C16B C29B C30B -0.3(11) . . . . ?
C17B C18B C19B C20B 178.0(8) . . . . ?
C17B C18B C31B C22B -177.3(7) . . . . ?
C17B C18B C31B C30B -0.2(11) . . . . ?
C18B C19B C20B C21B -1.1(10) . . . . ?
C19B C18B C31B C22B 0.3(10) . . . . ?
C19B C18B C31B C30B 177.4(7) . . . . ?
C19B C20B C21B C22B 0.7(11) . . . . ?
C20B C21B C22B C23B 179.7(8) . . . . ?
C20B C21B C22B C31B 0.2(10) . . . . ?
C21B C22B C23B C24B 177.4(8) . . . . ?
C21B C22B C31B C18B -0.7(9) . . . . ?
C21B C22B C31B C30B -177.8(7) . . . . ?
C22B C23B C24B C25B 1.5(15) . . . . ?
C23B C22B C31B C18B 179.8(7) . . . . ?
C23B C22B C31B C30B 2.7(10) . . . . ?
C23B C24B C25B C26B -177.2(10) . . . . ?
C23B C24B C25B C30B 0.5(17) . . . . ?
C24B C25B C26B C27B -179.6(10) . . . . ?
C24B C25B C30B C29B -179.5(9) . . . . ?
C24B C25B C30B C31B -0.8(16) . . . . ?
C25B C26B C27B C28B -2.0(17) . . . . ?
C25B C30B C31B C18B -177.9(9) . . . . ?
C25B C30B C31B C22B -0.8(12) . . . . ?
C26B C25B C30B C29B -1.6(16) . . . . ?
C26B C25B C30B C31B 177.0(9) . . . . ?
C26B C27B C28B C29B 0(3) . . . . ?
C27B C28B C29B C16B -177.3(13) . . . . ?
C27B C28B C29B C30B 1(2) . . . . ?
C28B C29B C30B C25B 0.0(17) . . . . ?
C28B C29B C30B C31B -178.6(13) . . . . ?
C29B C16B C17B C18B 0.9(13) . . . . ?
C29B C30B C31B C18B 0.8(11) . . . . ?
C29B C30B C31B C22B 177.9(7) . . . . ?
C30B C25B C26B C27B 2.6(16) . . . . ?
C31B C18B C19B C20B 0.6(10) . . . . ?
C31B C22B C23B C24B -3.1(12) . . . . ?
C10D N1B C4B O1B -5.8(16) . . . . ?
C10D N1B C4B C3B 176.0(15) . . . . ?
C10D N1B C5B O2B 1.5(14) . . . . ?
C10D N1B C5B C6B -178.9(13) . . . . ?
C10D C11D C12D F1D 179.4(7) . . . . ?
C10D C11D C12D C13D 0.0(7) . . . . ?
C10D C15D C16D C17D 99(5) . . . . ?
C10D C15D C16D C29D -80(2) . . . . ?
C11D C10D C15D C14D -0.3(13) . . . . ?
C11D C10D C15D C16D -178.3(8) . . . . ?
C11D C12D C13D C14D -0.9(15) . . . . ?
C12D C13D C14D C15D 1.2(19) . . . . ?
F1D C12D C13D C14D 179.8(11) . . . . ?
C13D C14D C15D C10D -0.6(18) . . . . ?
C13D C14D C15D C16D 177.5(12) . . . . ?
C14D C15D C16D C17D -79(5) . . . . ?
C14D C15D C16D C29D 102(2) . . . . ?
C15D C10D C11D C12D 0.6(6) . . . . ?
C15D C16D C17D C18D 179(6) . . . . ?
C15D C16D C29D C28D 0(4) . . . . ?
C15D C16D C29D C30D 178(2) . . . . ?
C16D C17D C18D C19D -180(5) . . . . ?
C16D C17D C18D C31D -1(10) . . . . ?
C16D C29D C30D C25D -180(3) . . . . ?
C16D C29D C30D C31D 5(4) . . . . ?
C17D C16D C29D C28D -178(5) . . . . ?
C17D C16D C29D C30D 0(6) . . . . ?
C17D C18D C19D C20D -177(5) . . . . ?
C17D C18D C31D C22D 173(5) . . . . ?
C17D C18D C31D C30D 5(7) . . . . ?
C18D C19D C20D C21D -2(3) . . . . ?
C19D C18D C31D C22D -8(6) . . . . ?
C19D C18D C31D C30D -176(3) . . . . ?
C19D C20D C21D C22D 4(3) . . . . ?
C20D C21D C22D C23D 176(3) . . . . ?
C20D C21D C22D C31D -8(4) . . . . ?
C21D C22D C23D C24D 177(3) . . . . ?
C21D C22D C31D C18D 10(6) . . . . ?
C21D C22D C31D C30D 178(3) . . . . ?
C22D C23D C24D C25D 1(5) . . . . ?
C23D C22D C31D C18D -174(3) . . . . ?
C23D C22D C31D C30D -7(6) . . . . ?
C23D C24D C25D C26D 175(3) . . . . ?
C23D C24D C25D C30D 3(5) . . . . ?
C24D C25D C26D C27D -177(3) . . . . ?
C24D C25D C30D C29D 177(3) . . . . ?
C24D C25D C30D C31D -7(5) . . . . ?
C25D C26D C27D C28D 3(5) . . . . ?
C25D C30D C31D C18D 177(3) . . . . ?
C25D C30D C31D C22D 10(6) . . . . ?
C26D C25D C30D C29D 4(4) . . . . ?
C26D C25D C30D C31D 179(3) . . . . ?
C26D C27D C28D C29D 0(6) . . . . ?
C27D C28D C29D C16D 178(3) . . . . ?
C27D C28D C29D C30D 0(5) . . . . ?
C28D C29D C30D C25D -2(4) . . . . ?
C28D C29D C30D C31D -177(4) . . . . ?
C29D C16D C17D C18D -2(10) . . . . ?
C29D C30D C31D C18D -8(6) . . . . ?
C29D C30D C31D C22D -175(3) . . . . ?
C30D C25D C26D C27D -4(4) . . . . ?
C31D C18D C19D C20D 4(4) . . . . ?
C31D C22D C23D C24D 2(5) . . . . ?
